data_7720180
loop_
_publ_author_name
'Polo, Alvaro'
'Garc&#xed;a-Ordu&#xf1;a, Pilar'
'Echeverr&#xed;a, Jorge'
'Sanz Miguel, Pablo J.'

_publ_section_title
;
 Unveiling n &#x2192; &#x3c0;* interactions: convergence of quantum
 crystallography and computational insights.
;
_journal_issue 7
_journal_name_full 'Dalton transactions (Cambridge, England : 2003)'
_journal_page_first 2825
_journal_page_last 2832
_journal_paper_doi 10.1039/d5dt02386f
_journal_volume 55
_journal_year 2026
_chemical_formula_moiety 'C8 H11 N4 O, N O3'
_chemical_formula_sum 'C8 H11 N5 O4'
_chemical_formula_weight 241.22
_space_group_crystal_system monoclinic
_space_group_IT_number 14
_space_group_name_Hall '-P 2ybc'
_space_group_name_H-M_alt 'P 1 21/c 1'
_atom_sites_solution_hydrogens geom
_atom_sites_solution_primary direct
_atom_sites_solution_secondary 'Fourier Difference Synthesis'
_audit_creation_method SHELXL-2014/7
_audit_update_record
;
2025-11-14 deposited with the CCDC.	2025-12-19 downloaded from the CCDC.
;
_cell_angle_alpha 90
_cell_angle_beta 90.9287(9)
_cell_angle_gamma 90
_cell_formula_units_Z 4
_cell_length_a 11.7204(8)
_cell_length_b 8.8224(6)
_cell_length_c 10.3810(7)
_cell_measurement_reflns_used 6647
_cell_measurement_temperature 100(2)
_cell_measurement_theta_max 28.78
_cell_measurement_theta_min 2.31
_cell_volume 1073.28(13)
_computing_cell_refinement 'Bruker SAINT'
_computing_data_collection 'Bruker APEX2'
_computing_data_reduction 'Bruker SAINT'
_computing_molecular_graphics 'Bruker SHELXTL'
_computing_publication_material 'Bruker SHELXTL'
_computing_structure_refinement 'SHELXL-2014 (Sheldrick 2014)'
_computing_structure_solution 'SHELXS-97 (Sheldrick 2008)'
_diffrn_ambient_temperature 100(2)
_diffrn_measured_fraction_theta_full 0.999
_diffrn_measured_fraction_theta_max 0.942
_diffrn_measurement_device_type 'Bruker APEX-II CCD'
_diffrn_measurement_method '\f and \w scans'
_diffrn_radiation_type MoK\a
_diffrn_radiation_wavelength 0.71073
_diffrn_reflns_av_R_equivalents 0.0315
_diffrn_reflns_av_unetI/netI 0.0278
_diffrn_reflns_Laue_measured_fraction_full 0.999
_diffrn_reflns_Laue_measured_fraction_max 0.942
_diffrn_reflns_limit_h_max 15
_diffrn_reflns_limit_h_min -15
_diffrn_reflns_limit_k_max 11
_diffrn_reflns_limit_k_min -11
_diffrn_reflns_limit_l_max 14
_diffrn_reflns_limit_l_min -13
_diffrn_reflns_number 13369
_diffrn_reflns_point_group_measured_fraction_full 0.999
_diffrn_reflns_point_group_measured_fraction_max 0.942
_diffrn_reflns_theta_full 25.000
_diffrn_reflns_theta_max 29.046
_diffrn_reflns_theta_min 2.890
_exptl_absorpt_coefficient_mu 0.122
_exptl_absorpt_correction_T_max 0.964
_exptl_absorpt_correction_T_min 0.880
_exptl_absorpt_correction_type multi-scan
_exptl_absorpt_process_details sadabs
_exptl_crystal_colour colorless
_exptl_crystal_density_diffrn 1.493
_exptl_crystal_description prisms
_exptl_crystal_F_000 504
_exptl_crystal_size_max 0.350
_exptl_crystal_size_mid 0.300
_exptl_crystal_size_min 0.300
_refine_diff_density_max 0.262
_refine_diff_density_min -0.229
_refine_diff_density_rms 0.045
_refine_ls_extinction_coef 0.0058(15)
_refine_ls_extinction_expression Fc^*^=kFc[1+0.001xFc^2^\l^3^/sin(2\q)]^-1/4^
_refine_ls_extinction_method 'SHELXL-2014/7 (Sheldrick 2014'
_refine_ls_goodness_of_fit_ref 1.028
_refine_ls_hydrogen_treatment refU
_refine_ls_matrix_type full
_refine_ls_number_parameters 188
_refine_ls_number_reflns 2697
_refine_ls_number_restraints 0
_refine_ls_restrained_S_all 1.028
_refine_ls_R_factor_all 0.0537
_refine_ls_R_factor_gt 0.0382
_refine_ls_shift/su_max 0.001
_refine_ls_shift/su_mean 0.000
_refine_ls_structure_factor_coef Fsqd
_refine_ls_weighting_details 'w=1/[\s^2^(Fo^2^)+(0.0393P)^2^+0.4271P] where P=(Fo^2^+2Fc^2^)/3'
_refine_ls_weighting_scheme calc
_refine_ls_wR_factor_gt 0.0858
_refine_ls_wR_factor_ref 0.0959
_reflns_Friedel_coverage 0.000
_reflns_number_gt 2130
_reflns_number_total 2697
_reflns_threshold_expression 'I > 2\s(I)'
_cod_data_source_file d5dt02386f2.cif
_cod_data_source_block 1_CCDC2
_cod_depositor_comments
;
The following automatic conversions were performed:

data item '_atom_sites_solution_primary' value 'Direct methods' was
changed to 'direct'.

Automatic conversion script
Id: cif_fix_values 8170 2020-07-09 18:12:32Z antanas 
;
_cod_original_sg_symbol_H-M 'P 21/c'
_cod_database_code 7720180
_shelx_shelxl_version_number 2014/7
_shelx_space_group_comment
;
The symmetry employed for this shelxl refinement is uniquely defined
by the following loop, which should always be used as a source of
symmetry information in preference to the above space-group names.
They are only intended as comments.
;
_shelx_estimated_absorpt_t_min 0.959
_shelx_estimated_absorpt_t_max 0.964

loop_
_space_group_symop_operation_xyz
'x, y, z'
'-x, y+1/2, -z+1/2'
'-x, -y, -z'
'x, -y-1/2, z-1/2'

loop_
_atom_site_label
_atom_site_type_symbol
_atom_site_fract_x
_atom_site_fract_y
_atom_site_fract_z
_atom_site_U_iso_or_equiv
_atom_site_adp_type
_atom_site_occupancy
_atom_site_site_symmetry_order
_atom_site_calc_flag
_atom_site_refinement_flags_posn
_atom_site_refinement_flags_adp
_atom_site_refinement_flags_occupancy
_atom_site_disorder_assembly
_atom_site_disorder_group
N1 N 0.17460(9) 0.27419(12) 0.54062(10) 0.0190(2) Uani 1 1 d . . . . .
C1 C 0.08049(12) 0.18733(16) 0.48109(14) 0.0261(3) Uani 1 1 d . . . . .
H11 H 0.0074 0.2297 0.5082 0.035(4) Uiso 1 1 calc R . . . .
H12 H 0.0858 0.0812 0.5083 0.037(5) Uiso 1 1 calc R . . . .
H13 H 0.0856 0.1933 0.3871 0.034(5) Uiso 1 1 calc R . . . .
C2 C 0.15070(11) 0.39507(14) 0.61192(12) 0.0194(3) Uani 1 1 d . . . . .
H2 H 0.0729 0.4212 0.6232 0.020(4) Uiso 1 1 calc R . . . .
N3 N 0.22949(9) 0.48035(12) 0.66766(10) 0.0189(2) Uani 1 1 d . . . . .
C3 C 0.20027(12) 0.61888(15) 0.73910(13) 0.0240(3) Uani 1 1 d . . . . .
H31 H 0.1172 0.6317 0.7389 0.042(5) Uiso 1 1 calc R . . . .
H32 H 0.2355 0.7067 0.6978 0.049(5) Uiso 1 1 calc R . . . .
H33 H 0.2287 0.6104 0.8281 0.031(4) Uiso 1 1 calc R . . . .
C4 C 0.34218(11) 0.44120(14) 0.64956(12) 0.0183(3) Uani 1 1 d . . . . .
C5 C 0.36960(11) 0.31619(14) 0.57717(12) 0.0179(3) Uani 1 1 d . . . . .
O6 O 0.30156(8) 0.11049(11) 0.44781(9) 0.0264(2) Uani 1 1 d . . . . .
C6 C 0.28735(11) 0.22137(14) 0.51506(12) 0.0192(3) Uani 1 1 d . . . . .
N7 N 0.48693(9) 0.31334(12) 0.57820(10) 0.0190(2) Uani 1 1 d . . . . .
C7 C 0.56098(11) 0.20303(16) 0.51575(13) 0.0236(3) Uani 1 1 d . . . . .
H71 H 0.6397 0.2406 0.5172 0.029(4) Uiso 1 1 calc R . . . .
H72 H 0.5354 0.1883 0.4263 0.031(4) Uiso 1 1 calc R . . . .
H73 H 0.5575 0.1063 0.5619 0.028(4) Uiso 1 1 calc R . . . .
C8 C 0.52079(12) 0.43376(15) 0.64972(12) 0.0218(3) Uani 1 1 d . . . . .
H8 H 0.5987 0.4577 0.6660 0.027(4) Uiso 1 1 calc R . . . .
N9 N 0.43489(9) 0.51592(13) 0.69533(10) 0.0208(2) Uani 1 1 d . . . . .
N10 N -0.15298(10) 0.48915(13) 0.69417(11) 0.0237(3) Uani 1 1 d . . . . .
O11 O -0.15873(11) 0.40260(12) 0.59885(10) 0.0348(3) Uani 1 1 d . . . . .
O12 O -0.2341(5) 0.5712(6) 0.7205(5) 0.0258(13) Uani 0.60(3) 1 d . . P A 1
O13 O -0.0643(7) 0.4854(14) 0.7618(7) 0.0392(14) Uani 0.60(3) 1 d . . P A 1
O14 O -0.2399(10) 0.542(3) 0.744(2) 0.078(3) Uani 0.40(3) 1 d . . P A 2
O15 O -0.0601(10) 0.534(2) 0.7405(18) 0.047(3) Uani 0.40(3) 1 d . . P A 2

loop_
_atom_site_aniso_label
_atom_site_aniso_U_11
_atom_site_aniso_U_22
_atom_site_aniso_U_33
_atom_site_aniso_U_23
_atom_site_aniso_U_13
_atom_site_aniso_U_12
N1 0.0188(5) 0.0192(5) 0.0190(5) 0.0005(4) 0.0002(4) -0.0004(4)
C1 0.0207(7) 0.0278(7) 0.0298(7) -0.0042(6) -0.0016(5) -0.0038(5)
C2 0.0201(6) 0.0217(6) 0.0163(6) 0.0020(5) 0.0014(5) 0.0023(5)
N3 0.0200(6) 0.0202(5) 0.0166(5) -0.0008(4) 0.0010(4) 0.0031(4)
C3 0.0262(7) 0.0224(7) 0.0235(7) -0.0048(5) 0.0017(5) 0.0046(5)
C4 0.0202(6) 0.0192(6) 0.0154(6) 0.0029(5) 0.0003(5) 0.0012(5)
C5 0.0182(6) 0.0187(6) 0.0169(6) 0.0025(5) 0.0011(5) 0.0022(5)
O6 0.0276(5) 0.0219(5) 0.0296(5) -0.0069(4) -0.0001(4) 0.0028(4)
C6 0.0209(6) 0.0185(6) 0.0181(6) 0.0025(5) 0.0014(5) 0.0024(5)
N7 0.0174(5) 0.0206(5) 0.0189(5) 0.0025(4) 0.0001(4) 0.0022(4)
C7 0.0212(7) 0.0242(7) 0.0254(7) 0.0021(6) 0.0023(5) 0.0063(5)
C8 0.0211(7) 0.0252(7) 0.0189(6) 0.0039(5) -0.0019(5) -0.0019(5)
N9 0.0219(6) 0.0226(6) 0.0179(5) 0.0007(4) -0.0011(4) -0.0013(4)
N10 0.0234(6) 0.0253(6) 0.0226(6) 0.0009(5) 0.0023(5) -0.0017(5)
O11 0.0579(7) 0.0231(5) 0.0235(5) -0.0015(4) 0.0000(5) 0.0027(5)
O12 0.0181(17) 0.030(2) 0.0289(18) -0.0012(16) -0.0009(11) 0.0063(11)
O13 0.0215(16) 0.055(3) 0.0411(18) -0.010(2) -0.0103(13) 0.006(2)
O14 0.022(3) 0.114(8) 0.098(7) -0.073(5) 0.012(4) -0.007(4)
O15 0.0169(19) 0.052(5) 0.073(6) -0.023(4) 0.004(3) -0.002(3)

loop_
_atom_type_symbol
_atom_type_description
_atom_type_scat_dispersion_real
_atom_type_scat_dispersion_imag
_atom_type_scat_source
C C 0.0033 0.0016 'International Tables Vol C Tables 4.2.6.8 and 6.1.1.4'
H H 0.0000 0.0000 'International Tables Vol C Tables 4.2.6.8 and 6.1.1.4'
N N 0.0061 0.0033 'International Tables Vol C Tables 4.2.6.8 and 6.1.1.4'
O O 0.0106 0.0060 'International Tables Vol C Tables 4.2.6.8 and 6.1.1.4'

loop_
_geom_angle_atom_site_label_1
_geom_angle_atom_site_label_2
_geom_angle_atom_site_label_3
_geom_angle
_geom_angle_site_symmetry_1
_geom_angle_site_symmetry_3
_geom_angle_publ_flag
C2 N1 C6 124.60(11) . . ?
C2 N1 C1 119.22(11) . . ?
C6 N1 C1 116.17(11) . . ?
N1 C1 H11 109.5 . . ?
N1 C1 H12 109.5 . . ?
H11 C1 H12 109.5 . . ?
N1 C1 H13 109.5 . . ?
H11 C1 H13 109.5 . . ?
H12 C1 H13 109.5 . . ?
N3 C2 N1 123.34(12) . . ?
N3 C2 H2 118.3 . . ?
N1 C2 H2 118.3 . . ?
C2 N3 C4 117.55(11) . . ?
C2 N3 C3 121.86(11) . . ?
C4 N3 C3 120.45(11) . . ?
N3 C3 H31 109.5 . . ?
N3 C3 H32 109.5 . . ?
H31 C3 H32 109.5 . . ?
N3 C3 H33 109.5 . . ?
H31 C3 H33 109.5 . . ?
H32 C3 H33 109.5 . . ?
N9 C4 C5 112.94(11) . . ?
N9 C4 N3 126.57(12) . . ?
C5 C4 N3 120.48(12) . . ?
N7 C5 C4 104.65(11) . . ?
N7 C5 C6 131.52(12) . . ?
C4 C5 C6 123.80(12) . . ?
O6 C6 C5 129.46(12) . . ?
O6 C6 N1 120.31(12) . . ?
C5 C6 N1 110.22(11) . . ?
C8 N7 C5 105.93(11) . . ?
C8 N7 C7 126.54(11) . . ?
C5 N7 C7 127.53(11) . . ?
N7 C7 H71 109.5 . . ?
N7 C7 H72 109.5 . . ?
H71 C7 H72 109.5 . . ?
N7 C7 H73 109.5 . . ?
H71 C7 H73 109.5 . . ?
H72 C7 H73 109.5 . . ?
N9 C8 N7 113.93(12) . . ?
N9 C8 H8 123.0 . . ?
N7 C8 H8 123.0 . . ?
C8 N9 C4 102.56(11) . . ?
O12 N10 O13 122.1(5) . . ?
O14 N10 O15 115.9(8) . . ?
O12 N10 O11 120.2(3) . . ?
O14 N10 O11 121.8(5) . . ?
O13 N10 O11 117.6(4) . . ?
O15 N10 O11 122.2(6) . . ?

loop_
_geom_bond_atom_site_label_1
_geom_bond_atom_site_label_2
_geom_bond_distance
_geom_bond_site_symmetry_2
_geom_bond_publ_flag
N1 C2 1.3304(16) . ?
N1 C6 1.4301(16) . ?
N1 C1 1.4709(17) . ?
C1 H11 0.9800 . ?
C1 H12 0.9800 . ?
C1 H13 0.9800 . ?
C2 N3 1.3178(17) . ?
C2 H2 0.9500 . ?
N3 C4 1.3810(16) . ?
N3 C3 1.4729(16) . ?
C3 H31 0.9800 . ?
C3 H32 0.9800 . ?
C3 H33 0.9800 . ?
C4 N9 1.3506(17) . ?
C4 C5 1.3756(18) . ?
C5 N7 1.3752(16) . ?
C5 C6 1.4230(18) . ?
O6 C6 1.2149(16) . ?
N7 C8 1.3519(17) . ?
N7 C7 1.4625(16) . ?
C7 H71 0.9800 . ?
C7 H72 0.9800 . ?
C7 H73 0.9800 . ?
C8 N9 1.3337(18) . ?
C8 H8 0.9500 . ?
N10 O12 1.229(6) . ?
N10 O14 1.243(11) . ?
N10 O13 1.245(7) . ?
N10 O15 1.246(11) . ?
N10 O11 1.2508(15) . ?

loop_
_geom_torsion_atom_site_label_1
_geom_torsion_atom_site_label_2
_geom_torsion_atom_site_label_3
_geom_torsion_atom_site_label_4
_geom_torsion
_geom_torsion_site_symmetry_1
_geom_torsion_site_symmetry_2
_geom_torsion_site_symmetry_3
_geom_torsion_site_symmetry_4
_geom_torsion_publ_flag
C6 N1 C2 N3 -0.09(19) . . . . ?
C1 N1 C2 N3 -179.26(12) . . . . ?
N1 C2 N3 C4 0.39(18) . . . . ?
N1 C2 N3 C3 176.05(11) . . . . ?
C2 N3 C4 N9 178.10(12) . . . . ?
C3 N3 C4 N9 2.37(19) . . . . ?
C2 N3 C4 C5 -0.87(17) . . . . ?
C3 N3 C4 C5 -176.60(11) . . . . ?
N9 C4 C5 N7 0.00(14) . . . . ?
N3 C4 C5 N7 179.10(11) . . . . ?
N9 C4 C5 C6 -178.00(11) . . . . ?
N3 C4 C5 C6 1.11(19) . . . . ?
N7 C5 C6 O6 1.4(2) . . . . ?
C4 C5 C6 O6 178.78(13) . . . . ?
N7 C5 C6 N1 -178.15(12) . . . . ?
C4 C5 C6 N1 -0.74(17) . . . . ?
C2 N1 C6 O6 -179.33(12) . . . . ?
C1 N1 C6 O6 -0.15(18) . . . . ?
C2 N1 C6 C5 0.24(17) . . . . ?
C1 N1 C6 C5 179.42(11) . . . . ?
C4 C5 N7 C8 0.15(13) . . . . ?
C6 C5 N7 C8 177.93(13) . . . . ?
C4 C5 N7 C7 179.88(11) . . . . ?
C6 C5 N7 C7 -2.3(2) . . . . ?
C5 N7 C8 N9 -0.27(14) . . . . ?
C7 N7 C8 N9 180.00(11) . . . . ?
N7 C8 N9 C4 0.26(14) . . . . ?
C5 C4 N9 C8 -0.15(14) . . . . ?
N3 C4 N9 C8 -179.19(12) . . . . ?
